data_4504591
loop_
_publ_author_name
'Laus, G.'
'Kahlenberg, V.'
'T\"obbens, D. M.'
'Jetti, R. K. R.'
'Griesser, U. J.'
'Sch\"utz, J.'
'Kristeva, E.'
'Wurst, K.'
'Schottenberger, H.'

_publ_section_title
;
 Lattice Architecture and Hydrogen-Bonding Networks ofN-Aminoazolium
 andN,N&#x2018;-Diaminoazolium Chlorides
;
_journal_issue 2
_journal_name_full 'Crystal Growth &amp; Design'
_journal_page_first 404
_journal_paper_doi 10.1021/cg0503595
_journal_volume 6
_journal_year 2006
_chemical_formula_sum 'C2 H6 Cl N5'
_chemical_formula_weight 135.57
_chemical_name_common '1,4-diamino-1,2,4-triazolium chloride'
_chemical_name_systematic
; 
 ? 
;
_space_group_IT_number 19
_symmetry_cell_setting orthorhombic
_symmetry_space_group_name_Hall 'P 2ac 2ab'
_symmetry_space_group_name_H-M 'P 21 21 21'
_atom_sites_solution_hydrogens geom
_atom_sites_solution_primary direct
_atom_sites_solution_secondary difmap
_audit_creation_method SHELXL-97
_cell_angle_alpha 90.00
_cell_angle_beta 90.00
_cell_angle_gamma 90.00
_cell_formula_units_Z 4
_cell_length_a 5.6109(5)
_cell_length_b 6.7780(9)
_cell_length_c 16.3497(5)
_cell_measurement_reflns_used 8032
_cell_measurement_temperature 233(2)
_cell_measurement_theta_max 24.108
_cell_measurement_theta_min 0.998
_cell_volume 621.79(10)
_computing_data_collection KappaCCD
_computing_data_reduction
;
Denzo and Scalepark (Otwinowski&Minor, 1997)
;
_computing_molecular_graphics
;
BRUKER AXS SHELXTL Vers.6.12, DOS/WIN95/NT/2000/ME
;
_computing_publication_material
;
BRUKER AXS SHELXTL Vers.6.12, DOS/WIN95/NT/2000/ME
;
_computing_structure_refinement
;
BRUKER AXS SHELXTL Vers.6.12, DOS/WIN95/NT/2000/ME
;
_computing_structure_solution
;
BRUKER AXS SHELXTL Vers.6.12, DOS/WIN95/NT/2000/ME
;
_diffrn_ambient_temperature 233(2)
_diffrn_measured_fraction_theta_full 0.993
_diffrn_measured_fraction_theta_max 0.993
_diffrn_radiation_monochromator graphite
_diffrn_radiation_source 'fine-focus sealed tube'
_diffrn_radiation_type MoK\a
_diffrn_radiation_wavelength 0.71073
_diffrn_reflns_av_R_equivalents 0.0424
_diffrn_reflns_av_sigmaI/netI 0.0318
_diffrn_reflns_limit_h_max 6
_diffrn_reflns_limit_h_min -6
_diffrn_reflns_limit_k_max 7
_diffrn_reflns_limit_k_min -7
_diffrn_reflns_limit_l_max 18
_diffrn_reflns_limit_l_min -16
_diffrn_reflns_number 3390
_diffrn_reflns_theta_full 23.99
_diffrn_reflns_theta_max 23.99
_diffrn_reflns_theta_min 2.49
_exptl_absorpt_coefficient_mu 0.516
_exptl_crystal_colour colourless
_exptl_crystal_density_diffrn 1.448
_exptl_crystal_density_method 'not measured'
_exptl_crystal_description plate
_exptl_crystal_F_000 280
_exptl_crystal_size_max 0.30
_exptl_crystal_size_mid 0.12
_exptl_crystal_size_min 0.05
_refine_diff_density_max 0.120
_refine_diff_density_min -0.149
_refine_diff_density_rms 0.033
_refine_ls_abs_structure_details 'Flack H D (1983), Acta Cryst. A39, 876-881'
_refine_ls_abs_structure_Flack 0.02(8)
_refine_ls_extinction_coef 0.012(4)
_refine_ls_extinction_expression Fc^*^=kFc[1+0.001xFc^2^\l^3^/sin(2\q)]^-1/4^
_refine_ls_extinction_method SHELXL
_refine_ls_goodness_of_fit_ref 1.099
_refine_ls_hydrogen_treatment mixed
_refine_ls_matrix_type full
_refine_ls_number_parameters 90
_refine_ls_number_reflns 972
_refine_ls_number_restraints 0
_refine_ls_restrained_S_all 1.099
_refine_ls_R_factor_all 0.0270
_refine_ls_R_factor_gt 0.0242
_refine_ls_shift/su_max 0.001
_refine_ls_shift/su_mean 0.000
_refine_ls_structure_factor_coef Fsqd
_refine_ls_weighting_details 'calc w=1/[\s^2^(Fo^2^)+(0.0299P)^2^+0.0818P] where P=(Fo^2^+2Fc^2^)/3'
_refine_ls_weighting_scheme calc
_refine_ls_wR_factor_gt 0.0612
_refine_ls_wR_factor_ref 0.0630
_reflns_number_gt 918
_reflns_number_total 972
_reflns_threshold_expression >2sigma(I)
_cod_data_source_file cg0503595si20051106_031028.cif
_cod_data_source_block CCDC277129
_cod_original_sg_symbol_H-M P2(1)2(1)2(1)
_cod_database_code 4504591

loop_
_symmetry_equiv_pos_as_xyz
'x, y, z'
'-x+1/2, -y, z+1/2'
'-x, y+1/2, -z+1/2'
'x+1/2, -y+1/2, -z'

loop_
_atom_site_label
_atom_site_type_symbol
_atom_site_fract_x
_atom_site_fract_y
_atom_site_fract_z
_atom_site_U_iso_or_equiv
_atom_site_adp_type
_atom_site_occupancy
_atom_site_symmetry_multiplicity
_atom_site_calc_flag
_atom_site_refinement_flags
Cl1 Cl -0.09358(10) 1.33319(7) 0.10374(3) 0.0440(2) Uani 1 1 d .
N1 N -0.3265(3) 1.2075(2) 0.31856(10) 0.0354(4) Uani 1 1 d .
N2 N -0.5198(3) 1.3635(2) 0.40834(9) 0.0330(4) Uani 1 1 d .
N3 N -0.1953(3) 1.3731(3) 0.33426(11) 0.0476(5) Uani 1 1 d .
N4 N -0.2581(4) 1.0636(3) 0.26260(13) 0.0451(5) Uani 1 1 d .
H4A H -0.202(5) 1.124(3) 0.2217(16) 0.053(8) Uiso 1 1 d .
H4B H -0.148(5) 1.000(4) 0.2866(15) 0.058(9) Uiso 1 1 d .
N5 N -0.6972(4) 1.4076(3) 0.46711(13) 0.0443(5) Uani 1 1 d .
H5A H -0.777(5) 1.510(5) 0.4477(17) 0.069(9) Uiso 1 1 d .
H5B H -0.617(6) 1.445(4) 0.5077(16) 0.073(10) Uiso 1 1 d .
C1 C -0.5206(4) 1.2015(3) 0.36281(12) 0.0345(5) Uani 1 1 d .
H1 H -0.6375 1.1021 0.3624 0.041 Uiso 1 1 calc R
C2 C -0.3200(4) 1.4651(3) 0.38924(14) 0.0428(5) Uani 1 1 d .
H2 H -0.2771 1.5866 0.4127 0.051 Uiso 1 1 calc R

loop_
_atom_site_aniso_label
_atom_site_aniso_U_11
_atom_site_aniso_U_22
_atom_site_aniso_U_33
_atom_site_aniso_U_23
_atom_site_aniso_U_13
_atom_site_aniso_U_12
Cl1 0.0525(4) 0.0357(3) 0.0438(3) 0.0030(2) 0.0064(3) 0.0115(2)
N1 0.0378(9) 0.0343(9) 0.0340(9) -0.0008(7) -0.0010(8) -0.0084(8)
N2 0.0341(9) 0.0336(9) 0.0313(8) 0.0034(7) -0.0028(7) -0.0045(7)
N3 0.0455(11) 0.0486(11) 0.0487(11) -0.0052(9) 0.0080(9) -0.0193(9)
N4 0.0510(13) 0.0443(12) 0.0398(11) -0.0049(9) 0.0043(10) -0.0025(10)
N5 0.0433(12) 0.0492(11) 0.0404(12) -0.0026(10) 0.0060(10) -0.0019(11)
C1 0.0343(11) 0.0335(11) 0.0357(10) 0.0033(9) -0.0014(9) -0.0068(9)
C2 0.0435(13) 0.0411(11) 0.0438(12) -0.0012(11) 0.0002(12) -0.0154(10)

loop_
_atom_type_symbol
_atom_type_description
_atom_type_scat_dispersion_real
_atom_type_scat_dispersion_imag
_atom_type_scat_source
C C 0.0033 0.0016 'International Tables Vol C Tables 4.2.6.8 and 6.1.1.4'
H H 0.0000 0.0000 'International Tables Vol C Tables 4.2.6.8 and 6.1.1.4'
N N 0.0061 0.0033 'International Tables Vol C Tables 4.2.6.8 and 6.1.1.4'
Cl Cl 0.1484 0.1585 'International Tables Vol C Tables 4.2.6.8 and 6.1.1.4'

loop_
_geom_angle_atom_site_label_1
_geom_angle_atom_site_label_2
_geom_angle_atom_site_label_3
_geom_angle
C1 N1 N3 111.71(17)
C1 N1 N4 124.85(18)
N3 N1 N4 123.44(17)
C1 N2 C2 107.18(18)
C1 N2 N5 123.58(17)
C2 N2 N5 129.19(18)
C2 N3 N1 103.55(17)
H4A N4 H4B 110(3)
H4A N4 N1 106.5(16)
H4B N4 N1 104.6(18)
H4A N4 H4A 0(4)
H4B N4 H4A 110(3)
N1 N4 H4A 106.5(16)
H4A N4 H4B 110(3)
H4B N4 H4B 0(5)
N1 N4 H4B 104.6(18)
H4A N4 H4B 110(3)
H5B N5 H5A 108(3)
H5B N5 N2 103(2)
H5A N5 N2 106.2(18)
H5B N5 H5A 108(3)
H5A N5 H5A 0(5)
N2 N5 H5A 106.2(18)
H5B N5 H5B 0(2)
H5A N5 H5B 108(3)
N2 N5 H5B 103(2)
H5A N5 H5B 108(3)
N1 C1 N2 106.35(18)
N1 C1 H1 126.8
N2 C1 H1 126.8
N3 C2 N2 111.20(19)
N3 C2 H2 124.4
N2 C2 H2 124.4

loop_
_geom_bond_atom_site_label_1
_geom_bond_atom_site_label_2
_geom_bond_distance
N1 C1 1.308(3)
N1 N3 1.367(2)
N1 N4 1.391(3)
N2 C1 1.327(3)
N2 C2 1.352(3)
N2 N5 1.416(2)
N3 C2 1.299(3)
N4 H4A 0.84(3)
N4 H4B 0.85(3)
N4 H4A 0.84(3)
N4 H4B 0.85(3)
N5 H5B 0.84(3)
N5 H5A 0.88(3)
N5 H5A 0.88(3)
N5 H5B 0.84(3)
C1 H1 0.9400
C2 H2 0.9400

loop_
_geom_hbond_atom_site_label_D
_geom_hbond_atom_site_label_H
_geom_hbond_atom_site_label_A
_geom_hbond_distance_DH
_geom_hbond_distance_HA
_geom_hbond_distance_DA
_geom_hbond_angle_DHA
_geom_hbond_site_symmetry_A
N4 H4A Cl1 0.84(3) 2.47(3) 3.307(2) 171(2) .
N4 H4B Cl1 0.85(3) 2.52(3) 3.333(3) 162(2) 3_545
N5 H5A Cl1 0.88(3) 2.46(3) 3.322(3) 166(2) 3_455
N5 H5B Cl1 0.84(3) 2.47(3) 3.277(2) 160(3) 2_485
C1 H1 Cl1 0.94 2.43 3.349(2) 165.7 3_445
C2 H2 Cl1 0.94 2.68 3.409(2) 134.8 3
